data_4077557
loop_
_publ_author_name
'Armstrong, David R.'
'Henderson, Kenneth W.'
'Little, Ian'
'Jenny, Charles'
'Kennedy, Alan R.'
'McKeown, Arlene E.'
'Mulvey, Robert E.'

_publ_contact_author
;
Alan Kennedy
;
_publ_section_title
;
 Zirconocene Ketimides: Synthesis, Structural Characterization, Ethylene
 Polymerization Activity, and ab Initio Computational Studies
;
_journal_issue 21
_journal_name_full Organometallics
_journal_page_first 4369
_journal_paper_doi 10.1021/om000451s
_journal_volume 19
_journal_year 2000
_chemical_formula_moiety 'C16 H22 Cl N Zr '
_chemical_formula_sum 'C16 H22 Cl N Zr'
_chemical_formula_weight 355.03
_space_group_IT_number 19
_symmetry_cell_setting orthorhombic
_symmetry_Int_Tables_number 19
_symmetry_space_group_name_Hall 'P 2ac 2ab'
_symmetry_space_group_name_H-M 'P 21 21 21'
_audit_creation_date 25/5/2000
_audit_creation_method 'from TEXRAY.INF file'
_cell_angle_alpha 90
_cell_angle_beta 90
_cell_angle_gamma 90
_cell_formula_units_Z 4
_cell_length_a 11.812(3)
_cell_length_b 18.296(4)
_cell_length_c 7.486(1)
_cell_measurement_reflns_used 25
_cell_measurement_temperature 123
_cell_measurement_theta_max 19.6
_cell_measurement_theta_min 18.0
_cell_volume 1617.8(6)
_computing_cell_refinement 'MSC/AFC Diffractometer Control'
_computing_data_collection 'MSC/AFC Diffractometer Control'
_computing_data_reduction teXsan
_computing_publication_material teXsan
_computing_structure_refinement teXsan
_diffrn_ambient_temperature 123
_diffrn_measurement_device 'Rigaku AFC7S'
_diffrn_measurement_method 'omega/2-theta scans'
_diffrn_orient_matrix_UB_11 0.01446
_diffrn_orient_matrix_UB_12 0.05022
_diffrn_orient_matrix_UB_13 -0.04752
_diffrn_orient_matrix_UB_21 0.03822
_diffrn_orient_matrix_UB_22 0.01356
_diffrn_orient_matrix_UB_23 0.11451
_diffrn_orient_matrix_UB_31 0.07414
_diffrn_orient_matrix_UB_32 -0.01676
_diffrn_orient_matrix_UB_33 -0.04974
_diffrn_radiation_monochromator graphite
_diffrn_radiation_source 'X-ray tube'
_diffrn_radiation_type MoKalpha
_diffrn_radiation_wavelength 0.7107
_diffrn_reflns_av_R_equivalents 0.020
_diffrn_reflns_limit_h_max 15
_diffrn_reflns_limit_h_min -15
_diffrn_reflns_limit_k_max 23
_diffrn_reflns_limit_k_min -23
_diffrn_reflns_limit_l_max 9
_diffrn_reflns_limit_l_min -9
_diffrn_reflns_number 4328
_diffrn_reflns_theta_max 27.49
_diffrn_reflns_theta_min 2.50
_diffrn_standards_decay_% -0.54
_diffrn_standards_interval_count 150
_diffrn_standards_number 3
_exptl_absorpt_coefficient_mu 0.831
_exptl_absorpt_correction_T_max 0.688
_exptl_absorpt_correction_T_min 0.599z
_exptl_absorpt_correction_type empirical
_exptl_absorpt_process_details psi-scan
_exptl_crystal_colour colourless
_exptl_crystal_density_diffrn 1.457
_exptl_crystal_density_meas 0.000
_exptl_crystal_description needle
_exptl_crystal_F_000 728.00
_exptl_crystal_size_max 0.45
_exptl_crystal_size_mid 0.20
_exptl_crystal_size_min 0.15
_refine_diff_density_max 0.17
_refine_diff_density_min -0.20
_refine_ls_extinction_coef 0.00000
_refine_ls_extinction_method none
_refine_ls_goodness_of_fit_obs 1.137
_refine_ls_hydrogen_treatment refall
_refine_ls_matrix_type full
_refine_ls_number_parameters 260
_refine_ls_number_reflns 3147
_refine_ls_number_restraints 0
_refine_ls_R_factor_all 0.0378
_refine_ls_R_factor_obs 0.0242
_refine_ls_shift/esd_max 0.0020
_refine_ls_structure_factor_coef F
_refine_ls_weighting_details 'w = 1/\s^2^(Fo)'
_refine_ls_weighting_scheme calc
_refine_ls_wR_factor_all 0.0342
_refine_ls_wR_factor_obs 0.0317
_reflns_number_observed 3147
_reflns_number_total 3737
_reflns_observed_criterion I>2\s(I)
_cod_data_source_file om000451s.cif
_cod_data_source_block Arlene's_Cp2ZrCl(N_CRR')
_cod_depositor_comments
;
The following automatic conversions were performed:

'_refine_ls_weighting_scheme' value '1/\s^2^(Fo)' was changed to
'calc'. New tag '_refine_ls_weighting_details' was created. The value
of the new tag was set to 'w = 1/\s^2^(Fo)'.

Automatic conversion script
Id: cif_fix_values 3143 2015-03-26 13:38:13Z robertas 
;
_cod_original_cell_volume 1617.9(5)
_cod_original_sg_symbol_H-M 'P 21 21 21 '
_cod_original_formula_sum 'C16 H22 Cl N Zr '
_cod_database_code 4077557

loop_
_symmetry_equiv_pos_as_xyz
'   +x,   +y,   +z'
'1/2-x,   -y,1/2+z'
'1/2+x,1/2-y,   -z'
'   -x,1/2+y,1/2-z'

loop_
_atom_site_aniso_label
_atom_site_aniso_U_11
_atom_site_aniso_U_22
_atom_site_aniso_U_33
_atom_site_aniso_U_12
_atom_site_aniso_U_13
_atom_site_aniso_U_23
Zr(1) 0.0161(1) 0.0158(1) 0.0149(1) 0.0008(1) -0.0002(2) 0.00219(8)
Cl(1) 0.0427(4) 0.0392(3) 0.0163(2) 0.0008(4) -0.0006(3) 0.0052(2)
N(1) 0.0227(9) 0.0200(9) 0.0218(9) -0.0003(9) 0.000(1) 0.0000(7)
C(1) 0.029(1) 0.027(1) 0.018(1) -0.004(2) 0.002(1) 0.0030(9)
C(2) 0.017(1) 0.020(1) 0.0173(10) 0.000(1) 0.000(1) 0.0010(8)
C(3) 0.023(1) 0.0177(10) 0.0204(10) 0.000(1) 0.000(1) -0.0007(8)
C(4) 0.046(2) 0.034(2) 0.030(2) -0.018(1) 0.003(2) -0.002(2)
C(5) 0.042(2) 0.032(2) 0.045(3) 0.016(1) -0.008(2) -0.013(2)
C(6) 0.039(2) 0.032(1) 0.018(1) -0.001(2) 0.001(1) -0.006(1)
C(7) 0.017(1) 0.036(2) 0.040(2) -0.002(1) -0.004(1) -0.008(2)
C(8) 0.022(1) 0.033(2) 0.031(2) 0.011(1) -0.002(1) 0.008(1)
C(9) 0.024(1) 0.026(2) 0.033(2) 0.006(1) 0.004(1) -0.005(1)
C(10) 0.024(1) 0.040(2) 0.023(1) 0.009(1) 0.008(1) 0.003(2)
C(11) 0.021(1) 0.035(2) 0.041(2) -0.001(1) 0.008(1) 0.015(2)
C(12) 0.023(1) 0.031(2) 0.027(1) -0.002(1) -0.009(1) 0.006(2)
C(13) 0.025(1) 0.033(2) 0.029(2) -0.006(1) -0.005(1) -0.008(1)
C(14) 0.025(1) 0.022(2) 0.040(2) -0.009(1) -0.006(1) 0.006(1)
C(15) 0.020(1) 0.052(2) 0.024(2) -0.009(1) 0.004(1) 0.009(1)
C(16) 0.017(1) 0.034(2) 0.033(2) 0.005(1) 0.000(1) -0.004(1)

loop_
_atom_site_label
_atom_site_fract_x
_atom_site_fract_y
_atom_site_fract_z
_atom_site_U_iso_or_equiv
_atom_site_thermal_displace_type
Zr(1) -0.74553(2) -0.34988(1) -0.75145(2) 0.0156 Uij
Cl(1) -0.75258(7) -0.36024(4) -0.41657(7) 0.0328 Uij
N(1) -0.7512(2) -0.2410(1) -0.7840(2) 0.0215 Uij
C(1) -0.7493(3) -0.1578(1) -1.0349(3) 0.0248 Uij
C(2) -0.7503(2) -0.1758(1) -0.8375(3) 0.0179 Uij
C(3) -0.7503(2) -0.1116(1) -0.7042(3) 0.0204 Uij
C(4) -0.6485(3) -0.0620(2) -0.7407(8) 0.0368 Uij
C(5) -0.8600(3) -0.0681(2) -0.7300(7) 0.0397 Uij
C(6) -0.7433(4) -0.1402(2) -0.5134(3) 0.0295 Uij
C(7) -0.5340(2) -0.3365(2) -0.7253(5) 0.0310 Uij
C(8) -0.5564(2) -0.4104(2) -0.6944(5) 0.0286 Uij
C(9) -0.5997(2) -0.4413(2) -0.8527(5) 0.0275 Uij
C(10) -0.6034(3) -0.3849(2) -0.9827(4) 0.0289 Uij
C(11) -0.5613(2) -0.3218(2) -0.9050(5) 0.0322 Uij
C(12) -0.9067(2) -0.3453(2) -0.9674(4) 0.0270 Uij
C(13) -0.8643(2) -0.4164(2) -0.9749(4) 0.0290 Uij
C(14) -0.8865(2) -0.4504(2) -0.8104(5) 0.0294 Uij
C(15) -0.9441(2) -0.4006(2) -0.7032(4) 0.0317 Uij
C(16) -0.9570(2) -0.3351(2) -0.7981(4) 0.0282 Uij
H(1) -0.687(3) -0.139(2) -1.061(6) 0.05(1) Uij
H(2) -0.811(3) -0.126(2) -1.060(5) 0.042(10) Uij
H(3) -0.752(4) -0.201(2) -1.100(5) 0.061(10) Uij
H(4) -0.585(3) -0.086(2) -0.736(5) 0.026(8) Uij
H(5) -0.642(2) -0.022(2) -0.645(4) 0.012(7) Uij
H(6) -0.655(3) -0.053(3) -0.840(6) 0.05(1) Uij
H(7) -0.854(4) -0.029(3) -0.672(8) 0.09(1) Uij
H(8) -0.861(3) -0.041(2) -0.864(6) 0.046(10) Uij
H(9) -0.917(3) -0.100(2) -0.708(6) 0.04(1) Uij
H(10) -0.803(3) -0.172(2) -0.499(5) 0.030(9) Uij
H(11) -0.671(3) -0.166(2) -0.500(4) 0.021(8) Uij
H(12) -0.737(3) -0.102(2) -0.445(4) 0.041(9) Uij
H(13) -0.509(3) -0.306(2) -0.648(4) 0.030(9) Uij
H(14) -0.551(3) -0.434(2) -0.591(5) 0.036(9) Uij
H(15) -0.620(3) -0.490(2) -0.860(4) 0.027(8) Uij
H(16) -0.633(3) -0.390(2) -1.097(5) 0.029(8) Uij
H(17) -0.562(3) -0.279(2) -0.965(5) 0.044(9) Uij
H(18) -0.907(3) -0.308(2) -1.050(5) 0.05(1) Uij
H(19) -0.824(3) -0.439(2) -1.077(4) 0.032(8) Uij
H(20) -0.866(3) -0.497(2) -0.771(6) 0.050(10) Uij
H(21) -0.965(3) -0.404(2) -0.603(5) 0.034(9) Uij
H(22) -0.988(3) -0.296(2) -0.751(5) 0.040(9) Uij

loop_
_atom_type_symbol
_atom_type_oxidation_number
_atom_type_number_in_cell
_atom_type_scat_dispersion_real
_atom_type_scat_dispersion_imag
_atom_type_scat_source
C 0 64 0.003 0.002 'International Tables'
H 0 88 0.000 0.000 'International Tables'
Cl 0 4 0.148 0.159 'International Tables'
N 0 4 0.006 0.003 'International Tables'
Zr 0 4 -2.967 0.560 'International Tables'

loop_
_geom_bond_atom_site_label_1
_geom_bond_atom_site_label_2
_geom_bond_distance
_geom_bond_publ_flag
Zr(1) Cl(1) 2.5155(5) yes
Zr(1) N(1) 2.007(2) yes
Zr(1) C(7) 2.518(3) yes
Zr(1) C(8) 2.530(3) yes
Zr(1) C(9) 2.518(3) yes
Zr(1) C(10) 2.495(3) yes
Zr(1) C(11) 2.514(3) yes
Zr(1) C(12) 2.499(3) yes
Zr(1) C(13) 2.500(3) yes
Zr(1) C(14) 2.520(3) yes
Zr(1) C(15) 2.549(3) yes
Zr(1) C(16) 2.536(3) yes
N(1) C(2) 1.259(3) yes
C(1) C(2) 1.514(3) yes
C(1) H(1) 0.83(4) no
C(1) H(2) 0.96(4) no
C(1) H(3) 0.92(4) no
C(2) C(3) 1.542(3) yes
C(3) C(4) 1.530(4) yes
C(3) C(5) 1.532(4) yes
C(3) C(6) 1.524(3) yes
C(4) H(4) 0.87(3) no
C(4) H(5) 1.02(3) no
C(4) H(6) 0.77(5) no
C(5) H(7) 0.84(6) no
C(5) H(8) 1.12(4) no
C(5) H(9) 0.90(4) no
C(6) H(10) 0.93(4) no
C(6) H(11) 0.98(3) no
C(6) H(12) 0.86(3) no
C(7) C(8) 1.396(5) yes
C(7) C(11) 1.409(5) yes
C(7) H(13) 0.86(3) no
C(8) C(9) 1.409(5) yes
C(8) H(14) 0.89(4) no
C(9) C(10) 1.419(5) yes
C(9) H(15) 0.92(3) no
C(10) C(11) 1.385(5) yes
C(10) H(16) 0.93(3) no
C(11) H(17) 0.91(3) no
C(12) C(13) 1.394(4) yes
C(12) C(16) 1.412(4) yes
C(12) H(18) 0.92(4) no
C(13) C(14) 1.405(5) yes
C(13) H(19) 0.99(3) no
C(14) C(15) 1.392(5) yes
C(14) H(20) 0.93(4) no
C(15) C(16) 1.401(5) yes
C(15) H(21) 0.79(4) no
C(16) H(22) 0.88(4) no
